data_1564083
loop_
_publ_author_name
'Ye, Qing'
'Zhang, Li'
'Shao, Zhou-Li'
'Zhang, Wei'
'Li, Chao'
'Ye, Xiang-Ming'

_publ_section_title
;
 Two Cu(II)-organic frameworks: Effective CO2 fixation and protective
 activity on the motor function after stroke by increasing neural stem
 cells differentiation
;
_journal_name_full 'Inorganica Chimica Acta'
_journal_page_first 119880
_journal_paper_doi 10.1016/j.ica.2020.119880
_journal_volume 512
_journal_year 2020
_chemical_formula_moiety 'C11 H6 Cu N2 O4'
_chemical_formula_sum 'C11 H6 Cu N2 O4'
_chemical_formula_weight 293.72
_space_group_crystal_system monoclinic
_space_group_IT_number 14
_space_group_name_Hall '-P 2ybc'
_space_group_name_H-M_alt 'P 1 21/c 1'
_atom_sites_solution_hydrogens geom
_cell_angle_alpha 90
_cell_angle_beta 108.863(2)
_cell_angle_gamma 90
_cell_formula_units_Z 4
_cell_length_a 10.6291(10)
_cell_length_b 12.6642(10)
_cell_length_c 13.5792(13)
_cell_measurement_reflns_used 112
_cell_measurement_temperature 296(2)
_cell_measurement_theta_max 2.75
_cell_measurement_theta_min 27.32
_cell_volume 1729.7(3)
_computing_molecular_graphics 'Olex2 (Dolomanov et al., 2009)'
_computing_publication_material 'Olex2 (Dolomanov et al., 2009)'
_computing_structure_refinement 'ShelXL (Sheldrick, 2015)'
_computing_structure_solution 'SHELXS-97 (Sheldrick, 2008)'
_diffrn_ambient_temperature 296.15
_diffrn_measured_fraction_theta_full 0.994
_diffrn_measured_fraction_theta_max 0.994
_diffrn_measurement_device_type 'CCD area detector'
_diffrn_measurement_method '\w scans'
_diffrn_radiation_monochromator graphite
_diffrn_radiation_type MoK\a
_diffrn_radiation_wavelength 0.71073
_diffrn_reflns_av_R_equivalents 0.0673
_diffrn_reflns_av_unetI/netI 0.0449
_diffrn_reflns_Laue_measured_fraction_full 0.994
_diffrn_reflns_Laue_measured_fraction_max 0.994
_diffrn_reflns_limit_h_max 12
_diffrn_reflns_limit_h_min -12
_diffrn_reflns_limit_k_max 15
_diffrn_reflns_limit_k_min -15
_diffrn_reflns_limit_l_max 16
_diffrn_reflns_limit_l_min -16
_diffrn_reflns_number 20828
_diffrn_reflns_point_group_measured_fraction_full 0.994
_diffrn_reflns_point_group_measured_fraction_max 0.994
_diffrn_reflns_theta_full 25.242
_diffrn_reflns_theta_max 25.497
_diffrn_reflns_theta_min 2.586
_diffrn_source 'Enhance (Mo) X-ray Source'
_exptl_absorpt_coefficient_mu 1.267
_exptl_absorpt_correction_T_max 0.852
_exptl_absorpt_correction_T_min 0.774
_exptl_absorpt_correction_type multi-scan
_exptl_absorpt_process_details '(SADABS; Bruker, 2000)'
_exptl_crystal_colour blue
_exptl_crystal_colour_primary blue
_exptl_crystal_density_diffrn 1.128
_exptl_crystal_density_method 'not measured'
_exptl_crystal_description block
_exptl_crystal_F_000 588
_exptl_crystal_size_max 0.2
_exptl_crystal_size_mid 0.16
_exptl_crystal_size_min 0.12
_refine_diff_density_max 1.682
_refine_diff_density_min -2.350
_refine_diff_density_rms 0.212
_refine_ls_extinction_coef .
_refine_ls_extinction_method none
_refine_ls_goodness_of_fit_ref 1.091
_refine_ls_hydrogen_treatment constr
_refine_ls_matrix_type full
_refine_ls_number_parameters 163
_refine_ls_number_reflns 3196
_refine_ls_number_restraints 94
_refine_ls_restrained_S_all 1.078
_refine_ls_R_factor_all 0.0925
_refine_ls_R_factor_gt 0.0860
_refine_ls_shift/su_max 0.000
_refine_ls_shift/su_mean 0.000
_refine_ls_structure_factor_coef Fsqd
_refine_ls_weighting_details 'w=1/[\s^2^(Fo^2^)+(0.0729P)^2^+37.2457P] where P=(Fo^2^+2Fc^2^)/3'
_refine_ls_weighting_scheme calc
_refine_ls_wR_factor_gt 0.2185
_refine_ls_wR_factor_ref 0.2220
_reflns_Friedel_coverage 0.000
_reflns_Friedel_fraction_full .
_reflns_Friedel_fraction_max .
_reflns_number_gt 2833
_reflns_number_total 3196
_reflns_threshold_expression 'I > 2\s(I)'
_cod_data_source_file ICA-2020-512-119880.cif
_cod_data_source_block 1
_cod_database_code 1564083
_shelx_space_group_comment
;
The symmetry employed for this shelxl refinement is uniquely defined
by the following loop, which should always be used as a source of
symmetry information in preference to the above space-group names.
They are only intended as comments.
;
_reflns_odcompleteness_iscentric 1
_olex2_refinement_description
;
1. Fixed Uiso
 At 1.2 times of:
  All C(H) groups
2. Rigid bond restraints
 All non-hydrogen atoms
 with sigma for 1-2 distances of 0.01 and sigma for 1-3 distances of 0.01
3. Uiso/Uaniso restraints and constraints
N1 \\sim N2 \\sim C11 \\sim C9 \\sim C10: within 2A with sigma of 0.005 and
sigma for terminal atoms of 0.01
Uanis(C5) \\sim Ueq: with sigma of 0.001 and sigma for terminal atoms of 0.002
Uanis(C7) \\sim Ueq: with sigma of 0.001 and sigma for terminal atoms of 0.002
Uanis(C8) \\sim Ueq: with sigma of 0.001 and sigma for terminal atoms of 0.002
4.a Aromatic/amide H refined with riding coordinates:
 C7(H7), C11(H11), C5(H5), C3(H3), C9(H9), C10(H10)
;

loop_
_space_group_symop_operation_xyz
'x, y, z'
'-x, y+1/2, -z+1/2'
'-x, -y, -z'
'x, -y-1/2, z-1/2'

loop_
_atom_site_label
_atom_site_type_symbol
_atom_site_fract_x
_atom_site_fract_y
_atom_site_fract_z
_atom_site_U_iso_or_equiv
_atom_site_adp_type
_atom_site_occupancy
_atom_site_site_symmetry_order
_atom_site_calc_flag
_atom_site_refinement_flags_posn
_atom_site_refinement_flags_adp
_atom_site_refinement_flags_occupancy
_atom_site_disorder_assembly
_atom_site_disorder_group
Cu1 Cu 0.11313(7) 0.42516(6) 0.53601(6) 0.0056(3) Uani 1 1 d . U . . .
O1 O 0.8236(5) 0.0422(4) 0.8610(4) 0.0183(11) Uani 1 1 d . U . . .
O4 O 0.8251(5) 0.4824(4) 0.5596(4) 0.0199(12) Uani 1 1 d . U . . .
O3 O 0.9953(5) 0.3765(5) 0.6159(4) 0.0215(12) Uani 1 1 d . U . . .
O2 O 0.9915(5) 0.1527(5) 0.9144(5) 0.0253(13) Uani 1 1 d . U . . .
N1 N 0.2655(6) 0.3275(5) 0.5810(5) 0.0132(11) Uani 1 1 d . U . . .
N2 N 0.4663(6) 0.2705(5) 0.6320(5) 0.0135(11) Uani 1 1 d . U . . .
C6 C 0.8067(7) 0.3384(6) 0.6569(6) 0.0158(15) Uani 1 1 d . U . . .
C7 C 0.8740(7) 0.2710(6) 0.7373(5) 0.0111(13) Uani 1 1 d . U . . .
H7 H 0.966423 0.272133 0.762558 0.013 Uiso 1 1 calc R . . . .
C8 C 0.8818(7) 0.4052(6) 0.6085(6) 0.0131(14) Uani 1 1 d . U . . .
C11 C 0.3882(7) 0.3584(6) 0.6062(6) 0.0143(12) Uani 1 1 d . U . . .
H11 H 0.417481 0.427637 0.606684 0.017 Uiso 1 1 calc R . . . .
C8AA C 0.6066(7) 0.2719(6) 0.6683(6) 0.0121(14) Uani 1 1 d . U . . .
C1 C 0.8813(7) 0.1289(7) 0.8599(6) 0.0172(15) Uani 1 1 d . U . . .
C5 C 0.6750(7) 0.3405(6) 0.6234(6) 0.0135(14) Uani 1 1 d . U . . .
H5 H 0.629096 0.386812 0.571008 0.016 Uiso 1 1 calc R . . . .
C3 C 0.6718(7) 0.2052(6) 0.7436(6) 0.0165(15) Uani 1 1 d . U . . .
H3 H 0.625037 0.159092 0.772224 0.020 Uiso 1 1 calc R . . . .
C0AA C 0.8080(7) 0.2050(6) 0.7786(6) 0.0153(15) Uani 1 1 d . U . . .
C9 C 0.3902(7) 0.1881(6) 0.6255(6) 0.0175(13) Uani 1 1 d . U . . .
H9 H 0.418087 0.118738 0.641189 0.021 Uiso 1 1 calc R . . . .
C10 C 0.2653(7) 0.2225(6) 0.5921(6) 0.0166(13) Uani 1 1 d . U . . .
H10 H 0.189942 0.180333 0.578571 0.020 Uiso 1 1 calc R . . . .

loop_
_atom_site_aniso_label
_atom_site_aniso_U_11
_atom_site_aniso_U_22
_atom_site_aniso_U_33
_atom_site_aniso_U_23
_atom_site_aniso_U_13
_atom_site_aniso_U_12
Cu1 0.0016(4) 0.0037(4) 0.0105(4) -0.0007(3) 0.0004(3) -0.0003(3)
O1 0.013(3) 0.021(3) 0.020(3) 0.010(2) 0.003(2) 0.001(2)
O4 0.016(3) 0.019(3) 0.025(3) 0.007(2) 0.008(2) 0.007(2)
O3 0.015(3) 0.027(3) 0.026(3) 0.011(3) 0.012(2) 0.005(2)
O2 0.015(3) 0.027(3) 0.028(3) 0.008(3) -0.001(2) 0.001(2)
N1 0.006(2) 0.017(2) 0.015(2) 0.006(2) 0.001(2) 0.0000(19)
N2 0.007(2) 0.012(2) 0.020(3) 0.004(2) 0.002(2) 0.0009(19)
C6 0.016(3) 0.017(4) 0.014(4) 0.000(3) 0.003(3) 0.000(3)
C7 0.0101(16) 0.0120(16) 0.0115(16) 0.0002(9) 0.0040(10) 0.0000(9)
C8 0.0131(16) 0.0132(16) 0.0123(16) 0.0006(10) 0.0029(10) 0.0002(10)
C11 0.006(2) 0.015(3) 0.019(3) 0.006(2) 0.001(2) 0.002(2)
C8AA 0.010(3) 0.009(3) 0.017(4) 0.001(3) 0.005(3) 0.001(3)
C1 0.006(3) 0.033(4) 0.012(3) 0.004(3) 0.002(3) -0.002(3)
C5 0.0137(16) 0.0138(16) 0.0130(16) 0.0010(10) 0.0043(10) -0.0003(10)
C3 0.012(3) 0.021(4) 0.016(4) 0.007(3) 0.005(3) 0.000(3)
C0AA 0.013(3) 0.020(4) 0.013(3) 0.004(3) 0.005(3) -0.002(3)
C9 0.010(2) 0.019(3) 0.020(3) 0.008(2) 0.001(2) 0.001(2)
C10 0.009(2) 0.019(3) 0.019(3) 0.007(2) 0.002(2) 0.000(2)

loop_
_atom_type_symbol
_atom_type_description
_atom_type_scat_dispersion_real
_atom_type_scat_dispersion_imag
_atom_type_scat_source
C C 0.0033 0.0016 'International Tables Vol C Tables 4.2.6.8 and 6.1.1.4'
H H 0.0000 0.0000 'International Tables Vol C Tables 4.2.6.8 and 6.1.1.4'
Cu Cu 0.3201 1.2651 'International Tables Vol C Tables 4.2.6.8 and 6.1.1.4'
N N 0.0061 0.0033 'International Tables Vol C Tables 4.2.6.8 and 6.1.1.4'
O O 0.0106 0.0060 'International Tables Vol C Tables 4.2.6.8 and 6.1.1.4'

loop_
_geom_angle_atom_site_label_1
_geom_angle_atom_site_label_2
_geom_angle_atom_site_label_3
_geom_angle
_geom_angle_site_symmetry_1
_geom_angle_site_symmetry_3
O1 Cu1 Cu1 79.09(16) 2_656 3_566
O1 Cu1 O4 85.1(2) 2_656 3_666
O1 Cu1 O3 88.7(2) 2_656 1_455
O4 Cu1 Cu1 79.30(15) 3_666 3_566
O3 Cu1 Cu1 78.05(16) 1_455 3_566
O3 Cu1 O4 157.3(2) 1_455 3_666
O2 Cu1 Cu1 78.69(17) 4_465 3_566
O2 Cu1 O1 157.8(2) 4_465 2_656
O2 Cu1 O4 90.7(2) 4_465 3_666
O2 Cu1 O3 86.8(3) 4_465 1_455
N1 Cu1 Cu1 178.39(18) . 3_566
N1 Cu1 O1 101.0(2) . 2_656
N1 Cu1 O4 99.1(2) . 3_666
N1 Cu1 O3 103.6(2) . 1_455
N1 Cu1 O2 101.2(3) . 4_465
C1 O1 Cu1 126.8(5) . 2_646
C8 O4 Cu1 127.5(5) . 3_666
C8 O3 Cu1 129.3(5) . 1_655
C1 O2 Cu1 128.7(6) . 4_666
C11 N1 Cu1 123.2(5) . .
C11 N1 C10 108.0(6) . .
C10 N1 Cu1 128.8(5) . .
C11 N2 C8AA 124.4(6) . .
C9 N2 C11 108.8(6) . .
C9 N2 C8AA 126.5(6) . .
C7 C6 C8 119.5(7) . .
C5 C6 C7 120.0(7) . .
C5 C6 C8 120.5(7) . .
C6 C7 H7 119.6 . .
C0AA C7 C6 120.7(7) . .
C0AA C7 H7 119.6 . .
O4 C8 O3 125.2(7) . .
O4 C8 C6 117.5(7) . .
O3 C8 C6 117.2(7) . .
N1 C11 N2 107.3(7) . .
N1 C11 H11 126.3 . .
N2 C11 H11 126.3 . .
C5 C8AA N2 119.8(6) . .
C3 C8AA N2 119.3(7) . .
C3 C8AA C5 120.9(7) . .
O1 C1 C0AA 115.7(6) . .
O2 C1 O1 126.3(7) . .
O2 C1 C0AA 117.9(7) . .
C6 C5 C8AA 118.8(7) . .
C6 C5 H5 120.6 . .
C8AA C5 H5 120.6 . .
C8AA C3 H3 120.1 . .
C8AA C3 C0AA 119.8(7) . .
C0AA C3 H3 120.1 . .
C7 C0AA C1 120.1(7) . .
C7 C0AA C3 119.8(7) . .
C3 C0AA C1 120.1(7) . .
N2 C9 H9 126.6 . .
N2 C9 C10 106.9(7) . .
C10 C9 H9 126.6 . .
N1 C10 H10 125.5 . .
C9 C10 N1 109.0(7) . .
C9 C10 H10 125.5 . .

loop_
_geom_bond_atom_site_label_1
_geom_bond_atom_site_label_2
_geom_bond_distance
_geom_bond_site_symmetry_2
Cu1 Cu1 2.9685(15) 3_566
Cu1 O1 1.999(5) 2_656
Cu1 O4 2.010(6) 3_666
Cu1 O3 2.001(5) 1_455
Cu1 O2 1.998(6) 4_465
Cu1 N1 1.972(6) .
O1 C1 1.260(10) .
O4 C8 1.226(9) .
O3 C8 1.232(9) .
O2 C1 1.204(9) .
N1 C11 1.296(9) .
N1 C10 1.339(10) .
N2 C11 1.365(9) .
N2 C8AA 1.411(9) .
N2 C9 1.304(10) .
C6 C7 1.389(10) .
C6 C8 1.457(10) .
C6 C5 1.325(10) .
C7 H7 0.9300 .
C7 C0AA 1.326(10) .
C11 H11 0.9300 .
C8AA C5 1.394(10) .
C8AA C3 1.334(11) .
C1 C0AA 1.483(11) .
C5 H5 0.9300 .
C3 H3 0.9300 .
C3 C0AA 1.369(10) .
C9 H9 0.9300 .
C9 C10 1.330(11) .
C10 H10 0.9300 .
